data_4345724
loop_
_publ_author_name
'Batke, Sonja'
'Sietzen, Malte'
'Wadepohl, Hubert'
'Ballmann, Joachim'

_publ_section_title
;
 Synthesis of NPN-Coordinated Tantalum Alkyl Complexes and Their
 Hydrogenolysis: Isolation of a Terminal Tantalum Hydride Incorporating a
 Doubly Cyclometalated NPN Scaffold
;
_journal_name_full 'Inorganic Chemistry'
_journal_paper_doi 10.1021/acs.inorgchem.7b00277
_journal_year 2017
_chemical_formula_moiety 'C76 H68 F12 N4 O12 P2 S4 Ta2, 3(C7 H8)'
_chemical_formula_sum 'C97 H92 F12 N4 O12 P2 S4 Ta2'
_chemical_formula_weight 2285.82
_chemical_properties_physical 'air-sensitive, moisture-sensitive'
_space_group_crystal_system triclinic
_space_group_IT_number 2
_space_group_name_Hall '-P 1'
_space_group_name_H-M_alt 'P -1'
_symmetry_cell_setting triclinic
_symmetry_Int_Tables_number 2
_symmetry_space_group_name_Hall '-P 1'
_symmetry_space_group_name_H-M 'P -1'
_atom_sites_solution_hydrogens geom
_atom_sites_solution_primary dual
_atom_sites_solution_secondary difmap
_audit_block_code ba_ms9
_audit_creation_date
;
'Fri Mar 28 10:25:40 2014'
;
_audit_creation_method
;
Olex2 1.2
(compiled Aug 23 2016 16:59:57 for OlexSys, GUI svn.r5221)
;
_audit_update_record '05.09.2016 17:02:16 CEST UTC+02:00  encif 1.46'
_cell_angle_alpha 74.5788(15)
_cell_angle_beta 89.5752(13)
_cell_angle_gamma 72.9103(16)
_cell_formula_units_Z 2
_cell_length_a 13.8800(2)
_cell_length_b 19.0045(4)
_cell_length_c 20.1978(3)
_cell_measurement_reflns_used 23569
_cell_measurement_temperature 110(1)
_cell_measurement_theta_max 25.8160
_cell_measurement_theta_min 3.5390
_cell_volume 4894.75(16)
_computing_cell_refinement
;
CrysAlisPro, Agilent Technologies,
Version 1.171.37.31 (release 14-01-2014 CrysAlis171 .NET)
(compiled Jan 14 2014,18:38:05)
;
_computing_data_collection
;
CrysAlisPro, Agilent Technologies,
Version 1.171.37.31 (release 14-01-2014 CrysAlis171 .NET)
(compiled Jan 14 2014,18:38:05)
;
_computing_data_reduction
;
CrysAlisPro, Agilent Technologies,
Version 1.171.37.31 (release 14-01-2014 CrysAlis171 .NET)
(compiled Jan 14 2014,18:38:05)
;
_computing_molecular_graphics 'Olex2 (Dolomanov et al., 2009)'
_computing_publication_material 'encif (Wadepohl, 2009-15); encifer 1.5 (CCDC, 2014)'
_computing_structure_refinement 'ShelXL (Sheldrick, 2015)'
_computing_structure_solution 'SHELXT (Sheldrick, 2013)'
_diffrn_ambient_environment 'perfluoro polyether oil / N~2~'
_diffrn_ambient_temperature 110(1)
_diffrn_detector 'CCD plate'
_diffrn_detector_area_resol_mean 7.9621
_diffrn_detector_type Eos
_diffrn_measured_fraction_theta_full 0.998
_diffrn_measured_fraction_theta_max 0.997
_diffrn_measurement_details
;
#__ type_ start__ end____ width___ exp.time_
  1 omega  -50.00   25.00   0.5000   14.0000
omega____ theta____ kappa____ phi______ frames
    -      -18.5380   79.0000  -85.4235 150

#__ type_ start__ end____ width___ exp.time_
  2 omega   -3.00   86.00   0.5000   14.0000
omega____ theta____ kappa____ phi______ frames
    -       18.6161   57.0000   60.0000 178

#__ type_ start__ end____ width___ exp.time_
  3 omega   -6.00   83.00   0.5000   14.0000
omega____ theta____ kappa____ phi______ frames
    -       18.6161   77.0000  120.0000 178

#__ type_ start__ end____ width___ exp.time_
  4 omega    4.00   86.00   0.5000   14.0000
omega____ theta____ kappa____ phi______ frames
    -       18.6161   57.0000 -120.0000 164

#__ type_ start__ end____ width___ exp.time_
  5 omega  -44.00   50.00   0.5000   14.0000
omega____ theta____ kappa____ phi______ frames
    -       18.6161  -80.0000   -6.3506 188

#__ type_ start__ end____ width___ exp.time_
  6 omega    3.00   85.00   0.5000   14.0000
omega____ theta____ kappa____ phi______ frames
    -       18.6161   57.0000  -30.0000 164

#__ type_ start__ end____ width___ exp.time_
  7 omega  -39.00   49.00   0.5000   14.0000
omega____ theta____ kappa____ phi______ frames
    -       18.6161  -77.0000 -180.0000 176

#__ type_ start__ end____ width___ exp.time_
  8 omega  -43.00   45.00   0.5000   14.0000
omega____ theta____ kappa____ phi______ frames
    -       18.6161  -79.0000   98.5202 176

#__ type_ start__ end____ width___ exp.time_
  9 omega   -7.00   91.00   0.5000   14.0000
omega____ theta____ kappa____ phi______ frames
    -       18.6161   38.0000 -180.0000 196

#__ type_ start__ end____ width___ exp.time_
 10 omega  -50.00   40.00   0.5000   14.0000
omega____ theta____ kappa____ phi______ frames
    -       18.6161  -57.0000    0.0000 180

#__ type_ start__ end____ width___ exp.time_
 11 omega  -11.00   89.00   0.5000   14.0000
omega____ theta____ kappa____ phi______ frames
    -       18.6161   77.0000  -60.0000 200

#__ type_ start__ end____ width___ exp.time_
 12 omega  -50.00   40.00   0.5000   14.0000
omega____ theta____ kappa____ phi______ frames
    -       18.6161  -57.0000 -180.0000 180

#__ type_ start__ end____ width___ exp.time_
 13 omega   -3.00   87.00   0.5000   14.0000
omega____ theta____ kappa____ phi______ frames
    -       18.6161   57.0000   90.0000 180

#__ type_ start__ end____ width___ exp.time_
 14 omega  -52.00   49.00   0.5000   14.0000
omega____ theta____ kappa____ phi______ frames
    -       18.6161  -77.0000  120.0000 202

;
_diffrn_measurement_device 'four-circle diffractometer'
_diffrn_measurement_device_type 'Agilent SuperNova, Dual, Cu at zero, Eos'
_diffrn_measurement_method '\w scans'
_diffrn_measurement_specimen_support 'polyimid foil'
_diffrn_orient_matrix_UB_11 0.0154162000
_diffrn_orient_matrix_UB_12 -0.0405941000
_diffrn_orient_matrix_UB_13 0.0088525000
_diffrn_orient_matrix_UB_21 0.0513542000
_diffrn_orient_matrix_UB_22 -0.0006736000
_diffrn_orient_matrix_UB_23 0.0006615000
_diffrn_orient_matrix_UB_31 -0.0005659000
_diffrn_orient_matrix_UB_32 -0.0014035000
_diffrn_orient_matrix_UB_33 0.0354421000
_diffrn_radiation_monochromator mirror
_diffrn_radiation_probe x-ray
_diffrn_radiation_type 'Mo K\a'
_diffrn_radiation_wavelength 0.71073
_diffrn_reflns_av_R_equivalents 0.0872
_diffrn_reflns_av_unetI/netI 0.0633
_diffrn_reflns_Laue_measured_fraction_full 0.998
_diffrn_reflns_Laue_measured_fraction_max 0.997
_diffrn_reflns_limit_h_max 17
_diffrn_reflns_limit_h_min -17
_diffrn_reflns_limit_k_max 23
_diffrn_reflns_limit_k_min -23
_diffrn_reflns_limit_l_max 25
_diffrn_reflns_limit_l_min -25
_diffrn_reflns_number 117387
_diffrn_reflns_point_group_measured_fraction_full 0.998
_diffrn_reflns_point_group_measured_fraction_max 0.997
_diffrn_reflns_theta_full 25.242
_diffrn_reflns_theta_max 26.398
_diffrn_reflns_theta_min 3.253
_diffrn_source 'microfocus X-Ray tube'
_exptl_absorpt_coefficient_mu 2.436
_exptl_absorpt_correction_T_max 0.910
_exptl_absorpt_correction_T_min 0.639
_exptl_absorpt_correction_type gaussian
_exptl_absorpt_process_details
;
CrysAlisPro, Agilent Technologies,
Version 1.171.37.31 (release 14-01-2014 CrysAlis171 .NET)
(compiled Jan 14 2014,18:38:05)
Numerical absorption correction based on gaussian integration over
            a multifaceted crystal model
Empirical absorption correction using spherical harmonics,
 implemented in SCALE3 ABSPACK scaling algorithm.
;
_exptl_crystal_colour yellow
_exptl_crystal_colour_primary yellow
_exptl_crystal_density_diffrn 1.551
_exptl_crystal_description plate
_exptl_crystal_F_000 2292
_exptl_crystal_size_max 0.246
_exptl_crystal_size_mid 0.078
_exptl_crystal_size_min 0.040
_refine_diff_density_max 7.133
_refine_diff_density_min -2.013
_refine_diff_density_rms 0.155
_refine_ls_extinction_method none
_refine_ls_goodness_of_fit_ref 1.035
_refine_ls_hydrogen_treatment constr
_refine_ls_matrix_type full
_refine_ls_number_parameters 1212
_refine_ls_number_reflns 20043
_refine_ls_number_restraints 180
_refine_ls_restrained_S_all 1.037
_refine_ls_R_factor_all 0.0682
_refine_ls_R_factor_gt 0.0525
_refine_ls_shift/su_max 0.001
_refine_ls_shift/su_mean 0.000
_refine_ls_structure_factor_coef Fsqd
_refine_ls_weighting_details 'w=1/[\s^2^(Fo^2^)+(0.0387P)^2^+33.2348P] where P=(Fo^2^+2Fc^2^)/3'
_refine_ls_weighting_scheme calc
_refine_ls_wR_factor_gt 0.1116
_refine_ls_wR_factor_ref 0.1191
_reflns_Friedel_coverage 0.000
_reflns_number_gt 16411
_reflns_number_total 20043
_reflns_threshold_expression 'I > 2\s(I)'
_cod_data_source_file ic7b00277_si_002.cif
_cod_data_source_block ba_ms9_sq
_cod_original_cell_volume 4894.75(15)
_cod_database_code 4345724
_audit_block_refno 2005
_audit_block_usercomment 'MS325, plate, yellow'
_chemical_oxdiff_formula 'C97 H92 N4 O12 P2 S4 Ta2'
_chemical_oxdiff_usercomment 'MS325, plate, yellow'
_shelx_space_group_comment
;
The symmetry employed for this shelxl refinement is uniquely defined
by the following loop, which should always be used as a source of
symmetry information in preference to the above space-group names.
They are only intended as comments.
;
_shelx_estimated_absorpt_t_max 0.793
_shelx_estimated_absorpt_t_min 0.793
_reflns_odcompleteness_completeness 99.81
_reflns_odcompleteness_iscentric 1
_reflns_odcompleteness_theta 26.32
_shelxl_version_number 2014/7
_olex2_refinement_description
;
1. Fixed Uiso
 At 1.2 times of:
  All C(H) groups, All C(H,H) groups
 At 1.5 times of:
  All C(H,H,H) groups
2. Uiso/Uaniso restraints and constraints
C101 \\sim C102 \\sim C103 \\sim C104 \\sim C105 \\sim C106 \\sim C107: within
0.5A with sigma of 0.04 and sigma for terminal atoms of 0.04
C201 \\sim C202 \\sim C203 \\sim C204 \\sim C205 \\sim C206 \\sim C207: within
0.5A with sigma of 0.04 and sigma for terminal atoms of 0.04
3. Rigid body (RIGU) restrains
 C91, C92, C93, C94, C95, C96, C97
 with sigma for 1-2 distances of 0.004 and sigma for 1-3 distances of 0.004
 C81, C82, C83, C84, C85, C86, C87
 with sigma for 1-2 distances of 0.004 and sigma for 1-3 distances of 0.004
 C101, C102, C103, C104, C105, C106, C107
 with sigma for 1-2 distances of 0.004 and sigma for 1-3 distances of 0.004
 C201, C202, C203, C204, C205, C206, C207
 with sigma for 1-2 distances of 0.004 and sigma for 1-3 distances of 0.004
4. Others
 Sof(C201)=Sof(C202)=Sof(H202)=Sof(C203)=Sof(H203)=Sof(C204)=Sof(H204)=
 Sof(C205)=Sof(H205)=Sof(C206)=Sof(H206)=Sof(C207)=Sof(H20A)=Sof(H20B)=
 Sof(H20C)=1-FVAR(1)
 Sof(C101)=Sof(C102)=Sof(H102)=Sof(C103)=Sof(H103)=Sof(C104)=Sof(H104)=
 Sof(C105)=Sof(H105)=Sof(C106)=Sof(H106)=Sof(C107)=Sof(H10A)=Sof(H10B)=
 Sof(H10C)=FVAR(1)
5.a Free rotating group:
 C91(C92,C93,C94,C95,C96,C97), C81(C82,C83,C84,C85,C86,C87), C101(C102,C103,
 C104,C105,C106,C107), C201(C202,C203,C204,C205,C206,C207)
5.b Ternary CH refined with riding coordinates:
 C7(H7), C43(H43)
5.c Secondary CH2 refined with riding coordinates:
 C22(H22A,H22B), C58(H58A,H58B)
5.d Me refined with riding coordinates:
 C107(H10A,H10B,H10C), C207(H20A,H20B,H20C)
5.e Aromatic/amide H refined with riding coordinates:
 C3(H3), C4(H4), C5(H5), C6(H6), C9(H9), C11(H11), C13(H13), C18(H18),
 C19(H19), C20(H20), C21(H21), C24(H24), C26(H26), C28(H28), C32(H32), C33(H33),
  C34(H34), C35(H35), C36(H36), C39(H39), C40(H40), C41(H41), C42(H42),
 C45(H45), C47(H47), C49(H49), C54(H54), C55(H55), C56(H56), C57(H57), C60(H60),
  C62(H62), C64(H64), C68(H68), C69(H69), C70(H70), C71(H71), C72(H72),
 C92(H92), C93(H93), C94(H94), C95(H95), C96(H96), C82(H82), C83(H83), C84(H84),
  C85(H85), C86(H86), C102(H102), C103(H103), C104(H104), C105(H105),
 C106(H106), C202(H202), C203(H203), C204(H204), C205(H205), C206(H206)
5.f Idealised Me refined as rotating group:
 C14(H14A,H14B,H14C), C15(H15A,H15B,H15C), C29(H29A,H29B,H29C), C30(H30A,H30B,
 H30C), C50(H50A,H50B,H50C), C51(H51A,H51B,H51C), C65(H65A,H65B,H65C), C66(H66A,
 H66B,H66C), C97(H97A,H97B,H97C), C87(H87A,H87B,H87C)
;
_olex2_submission_special_instructions 'No special instructions were received'
_cell_oxdiff_length_a 13.8800(2)
_cell_oxdiff_length_b 19.0045(4)
_cell_oxdiff_length_c 20.1978(3)
_cell_oxdiff_angle_alpha 74.5788(15)
_cell_oxdiff_angle_beta 89.5752(13)
_cell_oxdiff_angle_gamma 72.9103(16)
_cell_oxdiff_volume 4894.74(14)
_cell_oxdiff_measurement_reflns_used 23569
_platon_squeeze_void_probe_radius 1.20

loop_
_symmetry_equiv_pos_as_xyz
'x, y, z'
'-x, -y, -z'

loop_
_atom_site_label
_atom_site_type_symbol
_atom_site_fract_x
_atom_site_fract_y
_atom_site_fract_z
_atom_site_U_iso_or_equiv
_atom_site_adp_type
_atom_site_occupancy
_atom_site_site_symmetry_order
_atom_site_calc_flag
_atom_site_refinement_flags_posn
_atom_site_refinement_flags_adp
_atom_site_refinement_flags_occupancy
_atom_site_disorder_assembly
_atom_site_disorder_group
Ta1 Ta 0.26431(2) 0.08511(2) 0.15231(2) 0.01187(7) Uani 1 1 d . . . . .
Ta2 Ta 0.09738(2) 0.25512(2) 0.33126(2) 0.01626(7) Uani 1 1 d . . . . .
S1 S 0.12729(12) -0.02909(9) 0.13269(9) 0.0226(3) Uani 1 1 d . . . . .
S2 S -0.11878(12) 0.20866(10) 0.37198(9) 0.0273(4) Uani 1 1 d . . . . .
S3 S 0.22072(11) 0.05832(8) 0.32800(7) 0.0156(3) Uani 1 1 d . . . . .
S4 S 0.04839(11) 0.24870(9) 0.16203(8) 0.0212(3) Uani 1 1 d . . . . .
P1 P 0.24384(11) 0.14210(9) 0.02165(8) 0.0154(3) Uani 1 1 d . . . . .
P2 P 0.20446(12) 0.21309(9) 0.44553(8) 0.0170(3) Uani 1 1 d . . . . .
F11 F -0.0341(4) 0.0160(3) 0.1969(2) 0.0520(13) Uani 1 1 d . . . . .
F12 F -0.0386(3) -0.0662(3) 0.1435(2) 0.0438(11) Uani 1 1 d . . . . .
F13 F -0.0593(3) 0.0510(3) 0.0874(3) 0.0495(12) Uani 1 1 d . . . . .
F21 F -0.0667(4) 0.0987(3) 0.4860(2) 0.0494(12) Uani 1 1 d . . . . .
F22 F -0.0904(4) 0.2104(3) 0.4989(2) 0.0572(14) Uani 1 1 d . . . . .
F23 F -0.2174(4) 0.1740(3) 0.4791(3) 0.0612(15) Uani 1 1 d . . . . .
F31 F 0.0412(3) 0.0524(3) 0.3036(2) 0.0395(11) Uani 1 1 d . . . . .
F32 F 0.0881(3) 0.0243(2) 0.4112(2) 0.0337(10) Uani 1 1 d . . . . .
F33 F 0.1501(3) -0.0572(2) 0.3534(2) 0.0441(12) Uani 1 1 d . . . . .
F41 F -0.1460(3) 0.2929(3) 0.1424(2) 0.0444(11) Uani 1 1 d . . . . .
F42 F -0.0782(3) 0.1717(3) 0.1938(2) 0.0461(12) Uani 1 1 d . . . . .
F43 F -0.0701(3) 0.2172(3) 0.0842(2) 0.0535(14) Uani 1 1 d . . . . .
O11 O 0.1434(3) 0.0462(2) 0.1310(2) 0.0186(9) Uani 1 1 d . . . . .
O12 O 0.1714(4) -0.0872(3) 0.1937(3) 0.0453(15) Uani 1 1 d . . . . .
O13 O 0.1411(4) -0.0459(3) 0.0682(3) 0.0384(13) Uani 1 1 d . . . . .
O21 O -0.0074(3) 0.1949(2) 0.3675(2) 0.0234(10) Uani 1 1 d . . . . .
O22 O -0.1552(4) 0.1607(3) 0.3421(3) 0.0348(12) Uani 1 1 d . . . . .
O23 O -0.1721(4) 0.2881(3) 0.3567(3) 0.0452(14) Uani 1 1 d . . . . .
O31 O 0.2422(3) 0.0454(2) 0.2606(2) 0.0177(9) Uani 1 1 d . . . . .
O32 O 0.1758(3) 0.1392(2) 0.3220(2) 0.0187(9) Uani 1 1 d . . . . .
O33 O 0.3006(3) 0.0185(3) 0.3802(2) 0.0254(10) Uani 1 1 d . . . . .
O41 O 0.1256(3) 0.1780(2) 0.1634(2) 0.0174(9) Uani 1 1 d . . . . .
O42 O 0.0346(3) 0.2617(2) 0.2300(2) 0.0188(9) Uani 1 1 d . . . . .
O43 O 0.0522(3) 0.3146(3) 0.1076(2) 0.0286(11) Uani 1 1 d . . . . .
N1 N 0.3675(4) -0.0140(3) 0.1706(2) 0.0161(10) Uani 1 1 d . . . . .
N2 N 0.3422(3) 0.1582(3) 0.1556(2) 0.0149(10) Uani 1 1 d . . . . .
N3 N 0.0110(4) 0.3595(3) 0.3176(3) 0.0208(11) Uani 1 1 d . . . . .
N4 N 0.2189(4) 0.2835(3) 0.3020(2) 0.0203(11) Uani 1 1 d . . . . .
C1 C 0.2957(4) 0.0582(4) -0.0086(3) 0.0192(13) Uani 1 1 d . . . . .
C2 C 0.3650(4) 0.0005(4) 0.0414(3) 0.0179(13) Uani 1 1 d . . . . .
C3 C 0.4085(4) -0.0699(4) 0.0292(3) 0.0220(14) Uani 1 1 d . . . . .
H3 H 0.4554 -0.1098 0.0628 0.026 Uiso 1 1 calc R . . . .
C4 C 0.3832(5) -0.0823(4) -0.0325(3) 0.0263(15) Uani 1 1 d . . . . .
H4 H 0.4125 -0.1309 -0.0404 0.032 Uiso 1 1 calc R . . . .
C5 C 0.3163(5) -0.0246(4) -0.0822(3) 0.0282(15) Uani 1 1 d . . . . .
H5 H 0.3010 -0.0337 -0.1244 0.034 Uiso 1 1 calc R . . . .
C6 C 0.2709(5) 0.0470(4) -0.0713(3) 0.0238(14) Uani 1 1 d . . . . .
H6 H 0.2246 0.0868 -0.1053 0.029 Uiso 1 1 calc R . . . .
C7 C 0.3892(4) 0.0223(3) 0.1039(3) 0.0169(12) Uani 1 1 d . . . . .
H7 H 0.4512 0.0392 0.1024 0.020 Uiso 1 1 calc R . . . .
C8 C 0.4313(5) -0.0797(3) 0.2182(3) 0.0198(13) Uani 1 1 d . . . . .
C9 C 0.3914(5) -0.1173(4) 0.2757(3) 0.0234(14) Uani 1 1 d . . . . .
H9 H 0.3211 -0.0995 0.2814 0.028 Uiso 1 1 calc R . . . .
C10 C 0.4531(6) -0.1802(4) 0.3248(3) 0.0304(16) Uani 1 1 d . . . . .
C11 C 0.5561(6) -0.2053(4) 0.3155(4) 0.0311(16) Uani 1 1 d . . . . .
H11 H 0.5990 -0.2485 0.3486 0.037 Uiso 1 1 calc R . . . .
C12 C 0.5968(5) -0.1687(4) 0.2591(4) 0.0329(17) Uani 1 1 d . . . . .
C13 C 0.5340(5) -0.1069(4) 0.2097(3) 0.0258(15) Uani 1 1 d . . . . .
H13 H 0.5612 -0.0829 0.1698 0.031 Uiso 1 1 calc R . . . .
C14 C 0.4084(7) -0.2214(4) 0.3872(4) 0.044(2) Uani 1 1 d . . . . .
H14A H 0.3451 -0.1864 0.3958 0.067 Uiso 1 1 calc GR . . . .
H14B H 0.4565 -0.2384 0.4277 0.067 Uiso 1 1 calc GR . . . .
H14C H 0.3950 -0.2660 0.3782 0.067 Uiso 1 1 calc GR . . . .
C15 C 0.7096(6) -0.1952(5) 0.2513(4) 0.050(2) Uani 1 1 d . . . . .
H15A H 0.7458 -0.2202 0.2968 0.076 Uiso 1 1 calc GR . . . .
H15B H 0.7319 -0.1509 0.2286 0.076 Uiso 1 1 calc GR . . . .
H15C H 0.7238 -0.2315 0.2233 0.076 Uiso 1 1 calc GR . . . .
C16 C 0.3210(4) 0.2056(3) -0.0054(3) 0.0183(13) Uani 1 1 d . . . . .
C17 C 0.3406(4) 0.2476(3) 0.0371(3) 0.0197(13) Uani 1 1 d . . . . .
C18 C 0.3917(5) 0.3019(4) 0.0106(4) 0.0291(16) Uani 1 1 d . . . . .
H18 H 0.4052 0.3315 0.0386 0.035 Uiso 1 1 calc R . . . .
C19 C 0.4225(5) 0.3127(4) -0.0557(4) 0.037(2) Uani 1 1 d . . . . .
H19 H 0.4560 0.3501 -0.0730 0.045 Uiso 1 1 calc R . . . .
C20 C 0.4049(5) 0.2693(4) -0.0971(4) 0.0343(19) Uani 1 1 d . . . . .
H20 H 0.4278 0.2758 -0.1421 0.041 Uiso 1 1 calc R . . . .
C21 C 0.3533(5) 0.2161(4) -0.0716(3) 0.0256(15) Uani 1 1 d . . . . .
H21 H 0.3400 0.1867 -0.0999 0.031 Uiso 1 1 calc R . . . .
C22 C 0.3072(4) 0.2374(3) 0.1105(3) 0.0188(13) Uani 1 1 d . . . . .
H22A H 0.3323 0.2705 0.1319 0.023 Uiso 1 1 calc R . . . .
H22B H 0.2324 0.2556 0.1080 0.023 Uiso 1 1 calc R . . . .
C23 C 0.4425(4) 0.1355(3) 0.1871(3) 0.0180(13) Uani 1 1 d . . . . .
C24 C 0.5118(4) 0.1766(4) 0.1652(3) 0.0187(13) Uani 1 1 d . . . . .
H24 H 0.4927 0.2212 0.1272 0.022 Uiso 1 1 calc R . . . .
C25 C 0.6080(4) 0.1524(4) 0.1987(3) 0.0193(13) Uani 1 1 d . . . . .
C26 C 0.6361(5) 0.0874(4) 0.2537(3) 0.0219(14) Uani 1 1 d . . . . .
H26 H 0.7024 0.0706 0.2757 0.026 Uiso 1 1 calc R . . . .
C27 C 0.5691(5) 0.0462(4) 0.2775(3) 0.0195(13) Uani 1 1 d . . . . .
C28 C 0.4725(4) 0.0717(3) 0.2442(3) 0.0172(12) Uani 1 1 d . . . . .
H28 H 0.4256 0.0447 0.2610 0.021 Uiso 1 1 calc R . . . .
C29 C 0.6819(5) 0.1971(4) 0.1740(4) 0.0292(16) Uani 1 1 d . . . . .
H29A H 0.7199 0.1781 0.1380 0.044 Uiso 1 1 calc GR . . . .
H29B H 0.7289 0.1905 0.2128 0.044 Uiso 1 1 calc GR . . . .
H29C H 0.6447 0.2515 0.1555 0.044 Uiso 1 1 calc GR . . . .
C30 C 0.5959(5) -0.0214(4) 0.3398(3) 0.0283(15) Uani 1 1 d . . . . .
H30A H 0.6656 -0.0529 0.3388 0.042 Uiso 1 1 calc GR . . . .
H30B H 0.5500 -0.0520 0.3399 0.042 Uiso 1 1 calc GR . . . .
H30C H 0.5897 -0.0036 0.3814 0.042 Uiso 1 1 calc GR . . . .
C31 C 0.1224(4) 0.1946(4) -0.0266(3) 0.0195(13) Uani 1 1 d . . . . .
C32 C 0.0954(5) 0.2737(4) -0.0556(4) 0.0255(15) Uani 1 1 d . . . . .
H32 H 0.1420 0.3008 -0.0524 0.031 Uiso 1 1 calc R . . . .
C33 C 0.0002(5) 0.3127(4) -0.0890(4) 0.0299(16) Uani 1 1 d . . . . .
H33 H -0.0182 0.3665 -0.1089 0.036 Uiso 1 1 calc R . . . .
C34 C -0.0681(5) 0.2734(4) -0.0935(4) 0.0291(16) Uani 1 1 d . . . . .
H34 H -0.1335 0.3003 -0.1160 0.035 Uiso 1 1 calc R . . . .
C35 C -0.0413(5) 0.1957(4) -0.0654(3) 0.0227(14) Uani 1 1 d . . . . .
H35 H -0.0881 0.1689 -0.0691 0.027 Uiso 1 1 calc R . . . .
C36 C 0.0525(5) 0.1560(3) -0.0318(3) 0.0185(13) Uani 1 1 d . . . . .
H36 H 0.0698 0.1022 -0.0120 0.022 Uiso 1 1 calc R . . . .
C37 C 0.1825(5) 0.3049(4) 0.4647(3) 0.0212(13) Uani 1 1 d . . . . .
C38 C 0.0949(5) 0.3607(4) 0.4296(3) 0.0228(14) Uani 1 1 d . . . . .
C39 C 0.0768(6) 0.4353(4) 0.4351(3) 0.0304(16) Uani 1 1 d . . . . .
H39 H 0.0185 0.4746 0.4114 0.037 Uiso 1 1 calc R . . . .
C40 C 0.1428(6) 0.4522(4) 0.4748(4) 0.0400(19) Uani 1 1 d . . . . .
H40 H 0.1285 0.5029 0.4787 0.048 Uiso 1 1 calc R . . . .
C41 C 0.2294(6) 0.3967(4) 0.5087(4) 0.042(2) Uani 1 1 d . . . . .
H41 H 0.2745 0.4095 0.5352 0.050 Uiso 1 1 calc R . . . .
C42 C 0.2503(6) 0.3217(4) 0.5039(4) 0.0322(17) Uani 1 1 d . . . . .
H42 H 0.3095 0.2830 0.5270 0.039 Uiso 1 1 calc R . . . .
C43 C 0.0283(5) 0.3341(3) 0.3908(3) 0.0216(14) Uani 1 1 d . . . . .
H43 H -0.0307 0.3233 0.4157 0.026 Uiso 1 1 calc R . . . .
C44 C -0.0654(5) 0.4239(4) 0.2777(3) 0.0250(15) Uani 1 1 d . . . . .
C45 C -0.0640(5) 0.4437(4) 0.2063(3) 0.0270(15) Uani 1 1 d . . . . .
H45 H -0.0122 0.4137 0.1854 0.032 Uiso 1 1 calc R . . . .
C46 C -0.1372(6) 0.5065(4) 0.1653(4) 0.0316(17) Uani 1 1 d . . . . .
C47 C -0.2123(6) 0.5485(4) 0.1974(5) 0.048(2) Uani 1 1 d . . . . .
H47 H -0.2628 0.5918 0.1697 0.058 Uiso 1 1 calc R . . . .
C48 C -0.2168(6) 0.5296(5) 0.2687(4) 0.044(2) Uani 1 1 d . . . . .
C49 C -0.1416(6) 0.4670(4) 0.3086(4) 0.0381(19) Uani 1 1 d . . . . .
H49 H -0.1422 0.4536 0.3574 0.046 Uiso 1 1 calc R . . . .
C50 C -0.1355(6) 0.5271(4) 0.0878(4) 0.043(2) Uani 1 1 d . . . . .
H50A H -0.0845 0.5534 0.0738 0.064 Uiso 1 1 calc GR . . . .
H50B H -0.2021 0.5608 0.0667 0.064 Uiso 1 1 calc GR . . . .
H50C H -0.1187 0.4803 0.0727 0.064 Uiso 1 1 calc GR . . . .
C51 C -0.3012(8) 0.5747(6) 0.3029(6) 0.079(4) Uani 1 1 d . . . . .
H51A H -0.2725 0.5956 0.3346 0.119 Uiso 1 1 calc GR . . . .
H51B H -0.3384 0.5409 0.3285 0.119 Uiso 1 1 calc GR . . . .
H51C H -0.3474 0.6168 0.2676 0.119 Uiso 1 1 calc GR . . . .
C52 C 0.3404(5) 0.1806(3) 0.4383(3) 0.0190(13) Uani 1 1 d . . . . .
C53 C 0.3826(5) 0.1962(4) 0.3744(3) 0.0218(14) Uani 1 1 d . . . . .
C54 C 0.4875(5) 0.1748(4) 0.3743(4) 0.0317(16) Uani 1 1 d . . . . .
H54 H 0.5172 0.1859 0.3317 0.038 Uiso 1 1 calc R . . . .
C55 C 0.5495(5) 0.1382(5) 0.4339(4) 0.0373(18) Uani 1 1 d . . . . .
H55 H 0.6209 0.1247 0.4321 0.045 Uiso 1 1 calc R . . . .
C56 C 0.5077(5) 0.1208(4) 0.4966(4) 0.0365(18) Uani 1 1 d . . . . .
H56 H 0.5499 0.0942 0.5379 0.044 Uiso 1 1 calc R . . . .
C57 C 0.4029(5) 0.1431(4) 0.4980(4) 0.0281(15) Uani 1 1 d . . . . .
H57 H 0.3738 0.1322 0.5409 0.034 Uiso 1 1 calc R . . . .
C58 C 0.3228(5) 0.2304(4) 0.3044(3) 0.0216(14) Uani 1 1 d . . . . .
H58A H 0.3621 0.2583 0.2724 0.026 Uiso 1 1 calc R . . . .
H58B H 0.3176 0.1878 0.2867 0.026 Uiso 1 1 calc R . . . .
C59 C 0.2184(5) 0.3615(4) 0.2682(3) 0.0245(14) Uani 1 1 d . . . . .
C60 C 0.1961(5) 0.3896(4) 0.1973(3) 0.0243(14) Uani 1 1 d . . . . .
H60 H 0.1817 0.3578 0.1720 0.029 Uiso 1 1 calc R . . . .
C61 C 0.1947(5) 0.4643(4) 0.1630(4) 0.0321(17) Uani 1 1 d . . . . .
C62 C 0.2154(5) 0.5100(4) 0.2005(4) 0.0326(17) Uani 1 1 d . . . . .
H62 H 0.2139 0.5609 0.1773 0.039 Uiso 1 1 calc R . . . .
C63 C 0.2385(6) 0.4832(4) 0.2716(4) 0.0316(16) Uani 1 1 d . . . . .
C64 C 0.2416(5) 0.4078(4) 0.3053(4) 0.0264(15) Uani 1 1 d . . . . .
H64 H 0.2594 0.3880 0.3534 0.032 Uiso 1 1 calc R . . . .
C65 C 0.1739(6) 0.4915(4) 0.0853(4) 0.041(2) Uani 1 1 d . . . . .
H65A H 0.2334 0.4675 0.0637 0.062 Uiso 1 1 calc GR . . . .
H65B H 0.1589 0.5473 0.0698 0.062 Uiso 1 1 calc GR . . . .
H65C H 0.1158 0.4773 0.0722 0.062 Uiso 1 1 calc GR . . . .
C66 C 0.2615(7) 0.5340(5) 0.3110(5) 0.049(2) Uani 1 1 d . . . . .
H66A H 0.3302 0.5106 0.3334 0.073 Uiso 1 1 calc GR . . . .
H66B H 0.2130 0.5404 0.3460 0.073 Uiso 1 1 calc GR . . . .
H66C H 0.2564 0.5842 0.2792 0.073 Uiso 1 1 calc GR . . . .
C67 C 0.1786(4) 0.1471(4) 0.5215(3) 0.0198(13) Uani 1 1 d . . . . .
C68 C 0.1992(5) 0.0705(4) 0.5239(4) 0.0298(16) Uani 1 1 d . . . . .
H68 H 0.2321 0.0522 0.4877 0.036 Uiso 1 1 calc R . . . .
C69 C 0.1720(6) 0.0205(4) 0.5791(4) 0.0344(18) Uani 1 1 d . . . . .
H69 H 0.1857 -0.0319 0.5804 0.041 Uiso 1 1 calc R . . . .
C70 C 0.1251(5) 0.0468(5) 0.6321(4) 0.0364(19) Uani 1 1 d . . . . .
H70 H 0.1057 0.0126 0.6694 0.044 Uiso 1 1 calc R . . . .
C71 C 0.1060(6) 0.1227(5) 0.6311(4) 0.041(2) Uani 1 1 d . . . . .
H71 H 0.0753 0.1403 0.6683 0.049 Uiso 1 1 calc R . . . .
C72 C 0.1318(5) 0.1731(4) 0.5757(4) 0.0330(17) Uani 1 1 d . . . . .
H72 H 0.1176 0.2255 0.5746 0.040 Uiso 1 1 calc R . . . .
C73 C -0.0094(5) -0.0049(4) 0.1401(4) 0.0295(16) Uani 1 1 d . . . . .
C74 C -0.1219(6) 0.1701(5) 0.4644(4) 0.0364(18) Uani 1 1 d . . . . .
C75 C 0.1175(5) 0.0163(4) 0.3506(3) 0.0254(15) Uani 1 1 d . . . . .
C76 C -0.0698(5) 0.2307(4) 0.1444(4) 0.0298(16) Uani 1 1 d . . . . .
C91 C -0.4319(5) 0.3834(4) 0.2397(4) 0.101(3) Uani 1 1 d . U . . .
C92 C -0.3531(4) 0.4038(4) 0.2039(5) 0.073(3) Uani 1 1 d G U . . .
H92 H -0.2936 0.4013 0.2285 0.088 Uiso 1 1 calc R . . . .
C93 C -0.3620(6) 0.4280(4) 0.1317(5) 0.112(4) Uani 1 1 d G U . . .
H93 H -0.3085 0.4419 0.1074 0.134 Uiso 1 1 calc R . . . .
C94 C -0.4497(8) 0.4317(5) 0.0954(4) 0.136(5) Uani 1 1 d G U . . .
H94 H -0.4557 0.4481 0.0465 0.164 Uiso 1 1 calc R . . . .
C95 C -0.5286(6) 0.4112(5) 0.1312(5) 0.125(5) Uani 1 1 d G U . . .
H95 H -0.5881 0.4137 0.1066 0.150 Uiso 1 1 calc R . . . .
C96 C -0.5197(5) 0.3870(4) 0.2034(5) 0.088(3) Uani 1 1 d G U . . .
H96 H -0.5732 0.3731 0.2277 0.106 Uiso 1 1 calc R . . . .
C97 C -0.4222(10) 0.3568(7) 0.3190(4) 0.222(11) Uani 1 1 d G U . . .
H97A H -0.3782 0.3037 0.3347 0.334 Uiso 1 1 calc GR . . . .
H97B H -0.4892 0.3599 0.3360 0.334 Uiso 1 1 calc GR . . . .
H97C H -0.3929 0.3898 0.3368 0.334 Uiso 1 1 calc GR . . . .
C81 C -0.0004(6) 0.3256(4) 0.6898(4) 0.122(4) Uani 1 1 d . U . . .
C82 C -0.0460(7) 0.2748(4) 0.7319(3) 0.105(4) Uani 1 1 d G U . . .
H82 H -0.0309 0.2589 0.7803 0.126 Uiso 1 1 calc R . . . .
C83 C -0.1137(7) 0.2476(4) 0.7024(5) 0.137(5) Uani 1 1 d G U . . .
H83 H -0.1446 0.2133 0.7309 0.164 Uiso 1 1 calc R . . . .
C84 C -0.1359(6) 0.2711(5) 0.6309(5) 0.124(4) Uani 1 1 d G U . . .
H84 H -0.1818 0.2526 0.6109 0.149 Uiso 1 1 calc R . . . .
C85 C -0.0904(7) 0.3217(4) 0.5888(3) 0.097(4) Uani 1 1 d G U . . .
H85 H -0.1054 0.3377 0.5404 0.117 Uiso 1 1 calc R . . . .
C86 C -0.0226(6) 0.3490(4) 0.6183(4) 0.097(4) Uani 1 1 d G U . . .
H86 H 0.0083 0.3833 0.5898 0.116 Uiso 1 1 calc R . . . .
C87 C 0.0740(8) 0.3555(6) 0.7221(6) 0.172(7) Uani 1 1 d G U . . .
H87A H 0.0383 0.4059 0.7281 0.259 Uiso 1 1 calc GR . . . .
H87B H 0.1287 0.3598 0.6918 0.259 Uiso 1 1 calc GR . . . .
H87C H 0.1025 0.3197 0.7671 0.259 Uiso 1 1 calc GR . . . .
C101 C -0.3369(8) 0.3037(6) -0.0930(5) 0.044(4) Uani 0.460(12) 1 d . U P A 1
C102 C -0.3917(10) 0.3778(6) -0.1314(7) 0.051(5) Uani 0.460(12) 1 d G U P A 1
H102 H -0.4033 0.4193 -0.1116 0.061 Uiso 0.460(12) 1 calc R . P A 1
C103 C -0.4293(11) 0.3907(6) -0.1992(7) 0.062(5) Uani 0.460(12) 1 d G U P A 1
H103 H -0.4665 0.4409 -0.2253 0.075 Uiso 0.460(12) 1 calc R . P A 1
C104 C -0.4122(9) 0.3294(8) -0.2285(5) 0.047(5) Uani 0.460(12) 1 d G U P A 1
H104 H -0.4377 0.3382 -0.2745 0.056 Uiso 0.460(12) 1 calc R . P A 1
C105 C -0.3573(9) 0.2553(6) -0.1901(6) 0.045(4) Uani 0.460(12) 1 d G U P A 1
H105 H -0.3457 0.2138 -0.2100 0.054 Uiso 0.460(12) 1 calc R . P A 1
C106 C -0.3197(9) 0.2425(5) -0.1223(6) 0.038(5) Uani 0.460(12) 1 d G U P A 1
H106 H -0.2825 0.1922 -0.0963 0.046 Uiso 0.460(12) 1 calc R . P A 1
C107 C -0.2955(13) 0.2895(11) -0.0186(6) 0.074(7) Uani 0.460(12) 1 d G U P A 1
H10A H -0.3142 0.3381 -0.0062 0.112 Uiso 0.460(12) 1 calc R . P A 1
H10B H -0.3242 0.2534 0.0129 0.112 Uiso 0.460(12) 1 calc R . P A 1
H10C H -0.2217 0.2682 -0.0149 0.112 Uiso 0.460(12) 1 calc R . P A 1
C201 C -0.3617(7) 0.3066(5) -0.1597(4) 0.042(3) Uani 0.540(12) 1 d . U P A 2
C202 C -0.3800(7) 0.3776(4) -0.1457(4) 0.033(4) Uani 0.540(12) 1 d G U P A 2
H202 H -0.4075 0.4236 -0.1814 0.040 Uiso 0.540(12) 1 calc R . P A 2
C203 C -0.3579(8) 0.3806(5) -0.0792(5) 0.036(3) Uani 0.540(12) 1 d G U P A 2
H203 H -0.3703 0.4287 -0.0697 0.043 Uiso 0.540(12) 1 calc R . P A 2
C204 C -0.3174(8) 0.3127(6) -0.0266(4) 0.044(4) Uani 0.540(12) 1 d G U P A 2
H204 H -0.3024 0.3147 0.0185 0.052 Uiso 0.540(12) 1 calc R . P A 2
C205 C -0.2990(8) 0.2417(5) -0.0406(5) 0.049(4) Uani 0.540(12) 1 d G U P A 2
H205 H -0.2716 0.1957 -0.0050 0.059 Uiso 0.540(12) 1 calc R . P A 2
C206 C -0.3212(8) 0.2387(4) -0.1072(5) 0.048(5) Uani 0.540(12) 1 d G U P A 2
H206 H -0.3088 0.1906 -0.1166 0.058 Uiso 0.540(12) 1 calc R . P A 2
C207 C -0.3861(11) 0.3033(8) -0.2329(5) 0.060(6) Uani 0.540(12) 1 d G U P A 2
H20A H -0.4136 0.3555 -0.2631 0.090 Uiso 0.540(12) 1 calc R . P A 2
H20B H -0.3242 0.2767 -0.2507 0.090 Uiso 0.540(12) 1 calc R . P A 2
H20C H -0.4359 0.2757 -0.2315 0.090 Uiso 0.540(12) 1 calc R . P A 2

loop_
_atom_site_aniso_label
_atom_site_aniso_U_11
_atom_site_aniso_U_22
_atom_site_aniso_U_33
_atom_site_aniso_U_23
_atom_site_aniso_U_13
_atom_site_aniso_U_12
Ta1 0.00897(11) 0.01329(12) 0.01338(12) -0.00334(9) 0.00068(9) -0.00373(9)
Ta2 0.01803(13) 0.01466(13) 0.01435(13) -0.00336(10) -0.00206(10) -0.00283(10)
S1 0.0196(8) 0.0195(8) 0.0327(9) -0.0099(7) 0.0012(7) -0.0095(6)
S2 0.0202(8) 0.0318(9) 0.0282(9) -0.0052(7) 0.0008(7) -0.0079(7)
S3 0.0164(7) 0.0148(7) 0.0140(7) -0.0018(6) 0.0005(6) -0.0044(6)
S4 0.0156(7) 0.0265(8) 0.0206(8) -0.0090(7) -0.0030(6) -0.0026(6)
P1 0.0121(7) 0.0174(8) 0.0147(7) -0.0038(6) 0.0011(6) -0.0019(6)
P2 0.0183(8) 0.0169(8) 0.0129(7) -0.0036(6) -0.0016(6) -0.0015(6)
F11 0.049(3) 0.084(4) 0.056(3) -0.050(3) 0.031(2) -0.044(3)
F12 0.041(3) 0.050(3) 0.064(3) -0.030(2) 0.014(2) -0.037(2)
F13 0.024(2) 0.057(3) 0.060(3) 0.000(3) -0.009(2) -0.017(2)
F21 0.052(3) 0.050(3) 0.036(3) 0.004(2) 0.007(2) -0.016(2)
F22 0.065(3) 0.088(4) 0.041(3) -0.035(3) 0.020(2) -0.042(3)
F23 0.040(3) 0.103(4) 0.054(3) -0.025(3) 0.023(2) -0.038(3)
F31 0.028(2) 0.063(3) 0.035(2) -0.016(2) 0.0017(19) -0.024(2)
F32 0.043(2) 0.039(2) 0.028(2) -0.0114(19) 0.0195(19) -0.022(2)
F33 0.056(3) 0.027(2) 0.062(3) -0.020(2) 0.032(2) -0.025(2)
F41 0.016(2) 0.053(3) 0.060(3) -0.024(2) -0.005(2) 0.0038(19)
F42 0.038(3) 0.045(3) 0.056(3) -0.002(2) 0.005(2) -0.024(2)
F43 0.028(2) 0.104(4) 0.045(3) -0.049(3) -0.002(2) -0.020(3)
O11 0.017(2) 0.018(2) 0.024(2) -0.0052(18) -0.0015(18) -0.0091(17)
O12 0.042(3) 0.028(3) 0.058(4) 0.011(3) -0.019(3) -0.018(2)
O13 0.037(3) 0.042(3) 0.055(3) -0.033(3) 0.019(3) -0.023(2)
O21 0.021(2) 0.025(2) 0.022(2) -0.0019(19) 0.0040(19) -0.0088(19)
O22 0.030(3) 0.045(3) 0.037(3) -0.015(2) 0.002(2) -0.021(2)
O23 0.027(3) 0.035(3) 0.066(4) -0.009(3) 0.007(3) -0.003(2)
O31 0.021(2) 0.017(2) 0.014(2) -0.0035(17) 0.0042(17) -0.0053(17)
O32 0.019(2) 0.016(2) 0.019(2) -0.0036(18) 0.0012(18) -0.0045(17)
O33 0.022(2) 0.025(2) 0.025(2) -0.005(2) -0.0020(19) -0.0030(19)
O41 0.015(2) 0.018(2) 0.021(2) -0.0087(18) 0.0023(17) -0.0036(17)
O42 0.022(2) 0.018(2) 0.017(2) -0.0075(18) -0.0018(18) -0.0042(18)
O43 0.029(3) 0.025(2) 0.027(3) -0.001(2) 0.005(2) -0.007(2)
N1 0.015(2) 0.020(3) 0.015(2) -0.004(2) 0.001(2) -0.008(2)
N2 0.011(2) 0.016(2) 0.015(2) -0.004(2) -0.0007(19) -0.001(2)
N3 0.026(3) 0.019(3) 0.017(3) -0.007(2) -0.002(2) -0.005(2)
N4 0.029(3) 0.016(3) 0.012(2) -0.003(2) -0.007(2) -0.003(2)
C1 0.016(3) 0.021(3) 0.018(3) -0.005(3) 0.003(2) -0.004(3)
C2 0.011(3) 0.025(3) 0.018(3) -0.007(3) 0.009(2) -0.005(2)
C3 0.013(3) 0.022(3) 0.029(4) -0.011(3) 0.006(3) 0.002(2)
C4 0.021(3) 0.027(4) 0.033(4) -0.015(3) 0.006(3) -0.004(3)
C5 0.029(4) 0.040(4) 0.021(3) -0.017(3) 0.004(3) -0.011(3)
C6 0.023(3) 0.029(4) 0.017(3) -0.008(3) 0.005(3) -0.003(3)
C7 0.010(3) 0.020(3) 0.018(3) -0.004(3) -0.002(2) -0.002(2)
C8 0.020(3) 0.016(3) 0.021(3) -0.008(3) -0.005(3) 0.001(2)
C9 0.026(3) 0.022(3) 0.025(3) -0.009(3) 0.002(3) -0.009(3)
C10 0.045(4) 0.023(4) 0.020(3) -0.006(3) 0.000(3) -0.006(3)
C11 0.038(4) 0.022(4) 0.023(4) -0.003(3) -0.010(3) 0.001(3)
C12 0.029(4) 0.032(4) 0.029(4) -0.007(3) -0.007(3) 0.005(3)
C13 0.030(4) 0.023(3) 0.016(3) -0.001(3) -0.003(3) 0.002(3)
C14 0.060(5) 0.031(4) 0.031(4) 0.011(3) 0.000(4) -0.014(4)
C15 0.026(4) 0.063(6) 0.040(5) -0.007(4) -0.006(4) 0.014(4)
C16 0.008(3) 0.017(3) 0.020(3) 0.006(3) -0.004(2) 0.001(2)
C17 0.008(3) 0.018(3) 0.024(3) 0.006(3) -0.003(2) -0.001(2)
C18 0.017(3) 0.025(4) 0.037(4) 0.012(3) -0.011(3) -0.012(3)
C19 0.014(3) 0.041(4) 0.038(4) 0.024(4) -0.007(3) -0.012(3)
C20 0.013(3) 0.040(4) 0.031(4) 0.017(3) 0.003(3) -0.003(3)
C21 0.014(3) 0.024(3) 0.026(4) 0.003(3) 0.001(3) 0.005(3)
C22 0.012(3) 0.016(3) 0.028(3) -0.003(3) 0.002(3) -0.006(2)
C23 0.017(3) 0.018(3) 0.020(3) -0.009(3) 0.000(2) -0.005(2)
C24 0.018(3) 0.020(3) 0.018(3) -0.005(3) 0.001(2) -0.006(3)
C25 0.015(3) 0.027(3) 0.021(3) -0.010(3) 0.002(2) -0.010(3)
C26 0.016(3) 0.030(4) 0.023(3) -0.011(3) -0.004(3) -0.007(3)
C27 0.018(3) 0.022(3) 0.018(3) -0.008(3) -0.003(2) -0.003(3)
C28 0.016(3) 0.018(3) 0.020(3) -0.007(3) 0.000(2) -0.007(2)
C29 0.016(3) 0.039(4) 0.032(4) 0.001(3) -0.004(3) -0.016(3)
C30 0.022(3) 0.032(4) 0.028(4) -0.002(3) -0.009(3) -0.008(3)
C31 0.015(3) 0.026(3) 0.015(3) -0.005(3) 0.000(2) -0.003(3)
C32 0.019(3) 0.021(3) 0.036(4) -0.007(3) -0.003(3) -0.005(3)
C33 0.023(3) 0.022(4) 0.037(4) -0.003(3) -0.006(3) 0.000(3)
C34 0.018(3) 0.031(4) 0.033(4) -0.008(3) -0.011(3) -0.002(3)
C35 0.023(3) 0.026(3) 0.023(3) -0.012(3) -0.002(3) -0.008(3)
C36 0.021(3) 0.017(3) 0.018(3) -0.005(3) 0.003(3) -0.006(3)
C37 0.026(3) 0.019(3) 0.017(3) -0.005(3) -0.001(3) -0.004(3)
C38 0.028(4) 0.025(3) 0.014(3) -0.004(3) 0.001(3) -0.006(3)
C39 0.042(4) 0.020(3) 0.024(4) -0.008(3) -0.005(3) 0.000(3)
C40 0.053(5) 0.030(4) 0.038(4) -0.015(4) -0.008(4) -0.009(4)
C41 0.058(5) 0.032(4) 0.038(4) -0.013(4) -0.019(4) -0.014(4)
C42 0.042(4) 0.027(4) 0.027(4) -0.012(3) -0.006(3) -0.004(3)
C43 0.024(3) 0.016(3) 0.024(3) -0.009(3) 0.002(3) -0.002(3)
C44 0.027(4) 0.019(3) 0.026(4) -0.005(3) -0.008(3) -0.003(3)
C45 0.031(4) 0.025(4) 0.024(3) -0.008(3) -0.008(3) -0.005(3)
C46 0.040(4) 0.021(4) 0.030(4) -0.004(3) -0.012(3) -0.005(3)
C47 0.047(5) 0.028(4) 0.053(5) -0.009(4) -0.027(4) 0.014(4)
C48 0.039(5) 0.037(4) 0.043(5) -0.017(4) -0.011(4) 0.015(4)
C49 0.039(4) 0.032(4) 0.033(4) -0.013(3) -0.008(3) 0.008(3)
C50 0.053(5) 0.027(4) 0.035(4) 0.001(3) -0.023(4) -0.002(4)
C51 0.060(7) 0.073(7) 0.076(7) -0.034(6) -0.013(6) 0.036(6)
C52 0.020(3) 0.012(3) 0.022(3) -0.004(3) -0.001(3) -0.001(2)
C53 0.022(3) 0.021(3) 0.026(3) -0.010(3) 0.001(3) -0.007(3)
C54 0.021(3) 0.040(4) 0.036(4) -0.016(3) 0.003(3) -0.007(3)
C55 0.011(3) 0.049(5) 0.047(5) -0.011(4) 0.004(3) -0.005(3)
C56 0.024(4) 0.038(4) 0.037(4) 0.000(3) -0.014(3) -0.003(3)
C57 0.024(4) 0.028(4) 0.027(4) -0.001(3) -0.001(3) -0.007(3)
C58 0.022(3) 0.026(3) 0.023(3) -0.012(3) 0.005(3) -0.011(3)
C59 0.025(3) 0.022(3) 0.026(4) -0.005(3) 0.001(3) -0.008(3)
C60 0.024(3) 0.025(3) 0.021(3) -0.008(3) 0.001(3) -0.002(3)
C61 0.027(4) 0.030(4) 0.033(4) 0.000(3) 0.003(3) -0.008(3)
C62 0.030(4) 0.024(4) 0.035(4) 0.002(3) 0.016(3) -0.005(3)
C63 0.037(4) 0.021(4) 0.037(4) -0.007(3) 0.010(3) -0.010(3)
C64 0.027(4) 0.026(4) 0.028(4) -0.008(3) -0.001(3) -0.011(3)
C65 0.049(5) 0.032(4) 0.030(4) 0.004(3) 0.005(4) -0.002(4)
C66 0.070(6) 0.037(5) 0.053(5) -0.018(4) 0.021(5) -0.034(4)
C67 0.016(3) 0.022(3) 0.020(3) -0.002(3) -0.005(2) -0.006(3)
C68 0.031(4) 0.039(4) 0.026(4) -0.014(3) -0.003(3) -0.016(3)
C69 0.041(4) 0.030(4) 0.031(4) 0.002(3) -0.013(3) -0.019(3)
C70 0.016(3) 0.049(5) 0.034(4) 0.014(4) -0.003(3) -0.016(3)
C71 0.030(4) 0.052(5) 0.026(4) 0.002(4) 0.009(3) -0.004(4)
C72 0.028(4) 0.029(4) 0.032(4) -0.003(3) 0.003(3) 0.002(3)
C73 0.027(4) 0.040(4) 0.032(4) -0.017(3) 0.005(3) -0.020(3)
C74 0.040(4) 0.054(5) 0.025(4) -0.014(4) 0.012(3) -0.026(4)
C75 0.027(4) 0.025(4) 0.029(4) -0.008(3) 0.005(3) -0.014(3)
C76 0.018(3) 0.037(4) 0.035(4) -0.015(3) 0.003(3) -0.004(3)
C91 0.085(6) 0.063(7) 0.166(8) -0.053(7) 0.019(6) -0.022(6)
C92 0.041(5) 0.051(6) 0.136(7) -0.048(6) -0.004(5) -0.006(4)
C93 0.111(9) 0.066(7) 0.146(8) -0.054(7) -0.002(6) 0.014(6)
C94 0.126(9) 0.096(10) 0.171(10) -0.064(8) -0.010(7) 0.016(8)
C95 0.113(9) 0.077(8) 0.177(10) -0.072(8) -0.001(7) 0.018(7)
C96 0.051(5) 0.056(6) 0.179(9) -0.069(7) 0.028(6) -0.015(5)
C97 0.199(19) 0.27(3) 0.183(10) -0.051(10) 0.018(9) -0.067(19)
C81 0.163(11) 0.063(7) 0.098(7) -0.016(5) 0.022(7) 0.021(6)
C82 0.172(11) 0.044(6) 0.062(6) -0.018(5) 0.044(6) 0.023(6)
C83 0.176(12) 0.076(8) 0.133(9) -0.045(7) 0.063(8) 0.013(7)
C84 0.150(10) 0.074(8) 0.128(8) -0.034(7) 0.057(8) 0.002(7)
C85 0.131(10) 0.040(6) 0.099(8) -0.024(5) 0.043(6) 0.009(5)
C86 0.134(9) 0.044(6) 0.075(6) -0.013(5) 0.032(6) 0.023(5)
C87 0.187(14) 0.104(12) 0.194(15) -0.050(11) -0.014(11) 0.012(10)
C101 0.027(7) 0.054(8) 0.070(8) -0.029(6) 0.032(6) -0.028(6)
C102 0.043(10) 0.052(8) 0.072(9) -0.029(6) 0.038(7) -0.025(7)
C103 0.061(11) 0.054(8) 0.077(9) -0.023(7) 0.030(8) -0.020(7)
C104 0.037(9) 0.048(8) 0.059(9) -0.016(6) 0.028(7) -0.016(7)
C105 0.033(8) 0.046(8) 0.063(8) -0.019(6) 0.016(6) -0.021(6)
C106 0.018(10) 0.042(9) 0.060(8) -0.018(6) 0.019(6) -0.013(6)
C107 0.049(13) 0.114(17) 0.075(9) -0.041(9) 0.026(8) -0.034(12)
C201 0.031(7) 0.045(6) 0.063(7) -0.026(5) 0.027(5) -0.023(5)
C202 0.026(7) 0.036(7) 0.049(7) -0.018(5) 0.022(5) -0.019(5)
C203 0.028(7) 0.039(6) 0.046(6) -0.013(5) 0.017(5) -0.019(5)
C204 0.027(8) 0.046(6) 0.058(7) -0.012(5) 0.009(6) -0.014(5)
C205 0.027(7) 0.044(7) 0.080(8) -0.015(5) 0.024(6) -0.018(5)
C206 0.028(11) 0.042(7) 0.080(7) -0.022(5) 0.026(6) -0.016(6)
C207 0.068(13) 0.059(12) 0.067(8) -0.034(8) 0.020(7) -0.026(10)

loop_
_atom_type_symbol
_atom_type_description
_atom_type_scat_dispersion_real
_atom_type_scat_dispersion_imag
_atom_type_scat_source
C C 0.0033 0.0016 'International Tables Vol C Tables 4.2.6.8 and 6.1.1.4'
H H 0.0000 0.0000 'International Tables Vol C Tables 4.2.6.8 and 6.1.1.4'
F F 0.0171 0.0103 'International Tables Vol C Tables 4.2.6.8 and 6.1.1.4'
N N 0.0061 0.0033 'International Tables Vol C Tables 4.2.6.8 and 6.1.1.4'
O O 0.0106 0.0060 'International Tables Vol C Tables 4.2.6.8 and 6.1.1.4'
P P 0.1023 0.0942 'International Tables Vol C Tables 4.2.6.8 and 6.1.1.4'
S S 0.1246 0.1234 'International Tables Vol C Tables 4.2.6.8 and 6.1.1.4'
Ta Ta -0.7052 6.5227 'International Tables Vol C Tables 4.2.6.8 and 6.1.1.4'

loop_
_exptl_crystal_face_index_h
_exptl_crystal_face_index_k
_exptl_crystal_face_index_l
_exptl_crystal_face_perp_dist
_exptl_oxdiff_crystal_face_indexfrac_h
_exptl_oxdiff_crystal_face_indexfrac_k
_exptl_oxdiff_crystal_face_indexfrac_l
_exptl_oxdiff_crystal_face_x
_exptl_oxdiff_crystal_face_y
_exptl_oxdiff_crystal_face_z
0 -6 -28 0.0488 -0.0008 -5.9989 -27.9959 -0.0043 -0.0145 -0.9838
18 8 -11 0.0958 17.9997 7.9843 -10.9998 -0.1440 0.9117 -0.4112
-18 -8 11 0.0958 -17.9997 -7.9843 10.9998 0.1440 -0.9117 0.4112
0 6 28 0.0288 0.0008 5.9989 27.9959 0.0043 0.0145 0.9838
1 -24 -1 0.0200 0.9868 -24.0014 -1.0004 0.9807 0.0662 -0.0023
-1 24 1 0.0200 -0.9868 24.0014 1.0004 -0.9807 -0.0662 0.0023

loop_
_geom_angle_atom_site_label_1
_geom_angle_atom_site_label_2
_geom_angle_atom_site_label_3
_geom_angle
O11 Ta1 P1 81.79(12)
O11 Ta1 O31 87.52(16)
O11 Ta1 O41 76.24(15)
O11 Ta1 C7 103.27(19)
O31 Ta1 P1 166.18(11)
O31 Ta1 O41 78.62(15)
O31 Ta1 C7 122.08(18)
O41 Ta1 P1 90.27(11)
N1 Ta1 P1 106.48(14)
N1 Ta1 O11 95.84(18)
N1 Ta1 O31 83.23(18)
N1 Ta1 O41 160.43(17)
N1 Ta1 N2 104.06(19)
N1 Ta1 C7 39.6(2)
N2 Ta1 P1 86.97(14)
N2 Ta1 O11 159.26(17)
N2 Ta1 O31 100.40(17)
N2 Ta1 O41 86.50(17)
N2 Ta1 C7 88.8(2)
C7 Ta1 P1 69.33(15)
C7 Ta1 O41 159.29(18)
O21 Ta2 P2 96.25(12)
O21 Ta2 O32 77.52(16)
O21 Ta2 O42 83.42(16)
O21 Ta2 C43 88.1(2)
O32 Ta2 P2 85.63(11)
O42 Ta2 P2 164.10(11)
O42 Ta2 O32 78.76(15)
N3 Ta2 P2 108.87(15)
N3 Ta2 O21 99.9(2)
N3 Ta2 O32 165.50(18)
N3 Ta2 O42 86.78(18)
N3 Ta2 N4 95.2(2)
N3 Ta2 C43 40.1(2)
N4 Ta2 P2 78.13(14)
N4 Ta2 O21 164.87(19)
N4 Ta2 O32 87.99(18)
N4 Ta2 O42 98.13(18)
N4 Ta2 C43 103.2(2)
C43 Ta2 P2 72.23(17)
C43 Ta2 O32 152.2(2)
C43 Ta2 O42 123.57(19)
O11 S1 C73 100.2(3)
O12 S1 O11 112.7(3)
O12 S1 O13 119.2(4)
O12 S1 C73 105.6(3)
O13 S1 O11 112.1(3)
O13 S1 C73 104.6(3)
O21 S2 C74 99.8(3)
O22 S2 O21 112.3(3)
O22 S2 O23 119.9(3)
O22 S2 C74 104.7(3)
O23 S2 O21 111.7(3)
O23 S2 C74 106.0(4)
O31 S3 C75 101.7(3)
O32 S3 O31 111.0(2)
O32 S3 C75 104.8(3)
O33 S3 O31 114.8(3)
O33 S3 O32 115.7(3)
O33 S3 C75 107.1(3)
O41 S4 O42 113.0(2)
O41 S4 C76 104.2(3)
O42 S4 C76 101.3(3)
O43 S4 O41 115.2(3)
O43 S4 O42 115.0(3)
O43 S4 C76 106.3(3)
C1 P1 Ta1 102.2(2)
C1 P1 C16 108.4(3)
C1 P1 C31 106.9(3)
C16 P1 Ta1 111.0(2)
C16 P1 C31 104.2(3)
C31 P1 Ta1 123.5(2)
C37 P2 Ta2 100.7(2)
C52 P2 Ta2 114.5(2)
C52 P2 C37 104.1(3)
C67 P2 Ta2 122.0(2)
C67 P2 C37 107.2(3)
C67 P2 C52 106.5(3)
S1 O11 Ta1 137.2(3)
S2 O21 Ta2 140.3(3)
S3 O31 Ta1 151.8(3)
S3 O32 Ta2 169.6(3)
S4 O41 Ta1 167.4(3)
S4 O42 Ta2 150.3(3)
C7 N1 Ta1 79.3(3)
C8 N1 Ta1 149.6(4)
C8 N1 C7 127.0(5)
C22 N2 Ta1 119.6(4)
C23 N2 Ta1 124.2(4)
C23 N2 C22 114.7(5)
C43 N3 Ta2 78.7(3)
C44 N3 Ta2 149.8(4)
C44 N3 C43 127.5(5)
C58 N4 Ta2 126.8(4)
C59 N4 Ta2 123.8(4)
C59 N4 C58 109.2(5)
C2 C1 P1 110.6(4)
C2 C1 C6 121.6(6)
C6 C1 P1 127.7(5)
C1 C2 C7 115.7(5)
C3 C2 C1 119.1(6)
C3 C2 C7 125.1(6)
C2 C3 H3 120.1
C2 C3 C4 119.8(6)
C4 C3 H3 120.1
C3 C4 H4 119.6
C5 C4 C3 120.8(6)
C5 C4 H4 119.6
C4 C5 H5 119.7
C4 C5 C6 120.7(6)
C6 C5 H5 119.7
C1 C6 H6 121.0
C5 C6 C1 117.9(6)
C5 C6 H6 121.0
Ta1 C7 H7 114.9
N1 C7 Ta1 61.1(3)
N1 C7 C2 122.1(5)
N1 C7 H7 114.9
C2 C7 Ta1 118.2(4)
C2 C7 H7 114.9
C9 C8 N1 119.5(5)
C13 C8 N1 121.3(6)
C13 C8 C9 119.2(6)
C8 C9 H9 119.6
C10 C9 C8 120.7(6)
C10 C9 H9 119.6
C9 C10 C11 118.7(6)
C9 C10 C14 120.4(7)
C11 C10 C14 121.0(6)
C10 C11 H11 119.3
C12 C11 C10 121.3(6)
C12 C11 H11 119.3
C11 C12 C13 119.4(7)
C11 C12 C15 120.4(6)
C13 C12 C15 120.1(7)
C8 C13 H13 119.7
C12 C13 C8 120.6(6)
C12 C13 H13 119.7
C10 C14 H14A 109.5
C10 C14 H14B 109.5
C10 C14 H14C 109.5
H14A C14 H14B 109.5
H14A C14 H14C 109.5
H14B C14 H14C 109.5
C12 C15 H15A 109.5
C12 C15 H15B 109.5
C12 C15 H15C 109.5
H15A C15 H15B 109.5
H15A C15 H15C 109.5
H15B C15 H15C 109.5
C17 C16 P1 120.8(5)
C21 C16 P1 118.5(5)
C21 C16 C17 120.6(6)
C16 C17 C18 118.3(6)
C16 C17 C22 122.3(5)
C18 C17 C22 119.4(6)
C17 C18 H18 119.6
C19 C18 C17 120.8(7)
C19 C18 H18 119.6
C18 C19 H19 119.7
C18 C19 C20 120.5(6)
C20 C19 H19 119.7
C19 C20 H20 120.4
C19 C20 C21 119.1(7)
C21 C20 H20 120.4
C16 C21 C20 120.7(7)
C16 C21 H21 119.7
C20 C21 H21 119.7
N2 C22 C17 115.1(5)
N2 C22 H22A 108.5
N2 C22 H22B 108.5
C17 C22 H22A 108.5
C17 C22 H22B 108.5
H22A C22 H22B 107.5
C24 C23 N2 123.1(5)
C28 C23 N2 118.9(5)
C28 C23 C24 117.9(5)
C23 C24 H24 119.8
C25 C24 C23 120.5(6)
C25 C24 H24 119.8
C24 C25 C29 119.8(6)
C26 C25 C24 120.0(6)
C26 C25 C29 120.2(5)
C25 C26 H26 119.5
C25 C26 C27 121.1(6)
C27 C26 H26 119.5
C26 C27 C28 118.4(6)
C26 C27 C30 121.8(5)
C28 C27 C30 119.6(6)
C23 C28 C27 122.1(6)
C23 C28 H28 118.9
C27 C28 H28 118.9
C25 C29 H29A 109.5
C25 C29 H29B 109.5
C25 C29 H29C 109.5
H29A C29 H29B 109.5
H29A C29 H29C 109.5
H29B C29 H29C 109.5
C27 C30 H30A 109.5
C27 C30 H30B 109.5
C27 C30 H30C 109.5
H30A C30 H30B 109.5
H30A C30 H30C 109.5
H30B C30 H30C 109.5
C32 C31 P1 121.2(5)
C32 C31 C36 119.1(6)
C36 C31 P1 119.7(5)
C31 C32 H32 120.1
C33 C32 C31 119.8(6)
C33 C32 H32 120.1
C32 C33 H33 119.9
C34 C33 C32 120.2(6)
C34 C33 H33 119.9
C33 C34 H34 120.0
C35 C34 C33 120.0(6)
C35 C34 H34 120.0
C34 C35 H35 119.6
C34 C35 C36 120.7(6)
C36 C35 H35 119.6
C31 C36 H36 119.9
C35 C36 C31 120.2(6)
C35 C36 H36 119.9
C38 C37 P2 113.2(5)
C42 C37 P2 124.4(5)
C42 C37 C38 122.1(6)
C37 C38 C43 116.2(6)
C39 C38 C37 117.7(6)
C39 C38 C43 126.1(6)
C38 C39 H39 119.7
C40 C39 C38 120.6(7)
C40 C39 H39 119.7
C39 C40 H40 119.4
C39 C40 C41 121.1(7)
C41 C40 H40 119.4
C40 C41 H41 120.1
C40 C41 C42 119.8(7)
C42 C41 H41 120.1
C37 C42 C41 118.7(7)
C37 C42 H42 120.7
C41 C42 H42 120.7
Ta2 C43 H43 114.6
N3 C43 Ta2 61.2(3)
N3 C43 C38 122.7(6)
N3 C43 H43 114.6
C38 C43 Ta2 118.7(4)
C38 C43 H43 114.6
C45 C44 N3 118.9(6)
C49 C44 N3 121.2(6)
C49 C44 C45 119.9(6)
C44 C45 H45 119.6
C46 C45 C44 120.9(7)
C46 C45 H45 119.6
C45 C46 C47 118.0(7)
C45 C46 C50 120.4(7)
C47 C46 C50 121.5(7)
C46 C47 H47 118.7
C46 C47 C48 122.6(7)
C48 C47 H47 118.7
C47 C48 C51 121.9(7)
C49 C48 C47 118.2(7)
C49 C48 C51 119.9(8)
C44 C49 H49 119.8
C48 C49 C44 120.4(7)
C48 C49 H49 119.8
C46 C50 H50A 109.5
C46 C50 H50B 109.5
C46 C50 H50C 109.5
H50A C50 H50B 109.5
H50A C50 H50C 109.5
H50B C50 H50C 109.5
C48 C51 H51A 109.5
C48 C51 H51B 109.5
C48 C51 H51C 109.5
H51A C51 H51B 109.5
H51A C51 H51C 109.5
H51B C51 H51C 109.5
C53 C52 P2 121.7(5)
C57 C52 P2 118.3(5)
C57 C52 C53 119.9(6)
C52 C53 C58 125.2(6)
C54 C53 C52 117.9(6)
C54 C53 C58 116.8(6)
C53 C54 H54 119.0
C55 C54 C53 122.1(7)
C55 C54 H54 119.0
C54 C55 H55 120.1
C54 C55 C56 119.9(6)
C56 C55 H55 120.1
C55 C56 H56 120.5
C55 C56 C57 118.9(6)
C57 C56 H56 120.5
C52 C57 C56 121.3(7)
C52 C57 H57 119.4
C56 C57 H57 119.4
N4 C58 C53 117.0(5)
N4 C58 H58A 108.1
N4 C58 H58B 108.1
C53 C58 H58A 108.1
C53 C58 H58B 108.1
H58A C58 H58B 107.3
C60 C59 N4 118.8(6)
C60 C59 C64 119.7(6)
C64 C59 N4 121.4(6)
C59 C60 H60 119.7
C59 C60 C61 120.5(6)
C61 C60 H60 119.7
C60 C61 C65 118.7(7)
C62 C61 C60 119.1(7)
C62 C61 C65 122.2(7)
C61 C62 H62 119.2
C61 C62 C63 121.6(7)
C63 C62 H62 119.2
C62 C63 C64 118.7(7)
C62 C63 C66 120.5(7)
C64 C63 C66 120.8(7)
C59 C64 C63 120.2(6)
C59 C64 H64 119.9
C63 C64 H64 119.9
C61 C65 H65A 109.5
C61 C65 H65B 109.5
C61 C65 H65C 109.5
H65A C65 H65B 109.5
H65A C65 H65C 109.5
H65B C65 H65C 109.5
C63 C66 H66A 109.5
C63 C66 H66B 109.5
C63 C66 H66C 109.5
H66A C66 H66B 109.5
H66A C66 H66C 109.5
H66B C66 H66C 109.5
C68 C67 P2 119.6(5)
C68 C67 C72 119.3(6)
C72 C67 P2 121.0(5)
C67 C68 H68 119.9
C67 C68 C69 120.3(7)
C69 C68 H68 119.9
C68 C69 H69 120.0
C70 C69 C68 120.0(7)
C70 C69 H69 120.0
C69 C70 H70 119.8
C69 C70 C71 120.4(7)
C71 C70 H70 119.8
C70 C71 H71 120.1
C70 C71 C72 119.8(7)
C72 C71 H71 120.1
C67 C72 H72 119.9
C71 C72 C67 120.2(7)
C71 C72 H72 119.9
F11 C73 S1 111.2(5)
F11 C73 F12 107.4(6)
F12 C73 S1 109.2(5)
F13 C73 S1 111.6(5)
F13 C73 F11 108.1(6)
F13 C73 F12 109.1(6)
F21 C74 S2 111.8(5)
F21 C74 F22 109.0(7)
F21 C74 F23 108.1(6)
F22 C74 S2 111.0(5)
F22 C74 F23 107.7(6)
F23 C74 S2 109.1(5)
F31 C75 S3 109.0(4)
F31 C75 F32 109.3(5)
F31 C75 F33 110.4(6)
F32 C75 S3 109.2(4)
F33 C75 S3 109.2(5)
F33 C75 F32 109.7(5)
F41 C76 S4 108.6(5)
F42 C76 S4 108.7(5)
F42 C76 F41 110.7(6)
F43 C76 S4 109.6(5)
F43 C76 F41 108.2(6)
F43 C76 F42 111.0(6)
C92 C91 C96 120.0
C92 C91 C97 120.0
C96 C91 C97 120.0
C91 C92 H92 120.0
C91 C92 C93 120.0
C93 C92 H92 120.0
C92 C93 H93 120.0
C94 C93 C92 120.0
C94 C93 H93 120.0
C93 C94 H94 120.0
C93 C94 C95 120.0
C95 C94 H94 120.0
C94 C95 H95 120.0
C94 C95 C96 120.0
C96 C95 H95 120.0
C91 C96 C95 120.0
C91 C96 H96 120.0
C95 C96 H96 120.0
C91 C97 H97A 109.5
C91 C97 H97B 109.5
C91 C97 H97C 109.5
H97A C97 H97B 109.5
H97A C97 H97C 109.5
H97B C97 H97C 109.5
C82 C81 C87 120.0
C86 C81 C82 120.0
C86 C81 C87 120.0
C81 C82 H82 120.0
C83 C82 C81 120.0
C83 C82 H82 120.0
C82 C83 H83 120.0
C84 C83 C82 120.0
C84 C83 H83 120.0
C83 C84 H84 120.0
C85 C84 C83 120.0
C85 C84 H84 120.0
C84 C85 H85 120.0
C84 C85 C86 120.0
C86 C85 H85 120.0
C81 C86 C85 120.0
C81 C86 H86 120.0
C85 C86 H86 120.0
C81 C87 H87A 109.5
C81 C87 H87B 109.5
C81 C87 H87C 109.5
H87A C87 H87B 109.5
H87A C87 H87C 109.5
H87B C87 H87C 109.5
C102 C101 C107 119.9
C106 C101 C102 120.0
C106 C101 C107 120.0
C101 C102 H102 120.0
C103 C102 C101 120.0
C103 C102 H102 120.0
C102 C103 H103 120.0
C102 C103 C104 120.0
C104 C103 H103 120.0
C103 C104 H104 120.0
C105 C104 C103 120.0
C105 C104 H104 120.0
C104 C105 H105 120.0
C104 C105 C106 120.0
C106 C105 H105 120.0
C101 C106 C105 120.0
C101 C106 H106 120.0
C105 C106 H106 120.0
C101 C107 H10A 109.5
C101 C107 H10B 109.5
C101 C107 H10C 109.5
H10A C107 H10B 109.5
H10A C107 H10C 109.5
H10B C107 H10C 109.5
C202 C201 C207 120.0
C206 C201 C202 120.0
C206 C201 C207 120.0
C201 C202 H202 120.0
C203 C202 C201 120.0
C203 C202 H202 120.0
C202 C203 H203 120.0
C202 C203 C204 120.0
C204 C203 H203 120.0
C203 C204 H204 120.0
C205 C204 C203 120.0
C205 C204 H204 120.0
C204 C205 H205 120.0
C204 C205 C206 120.0
C206 C205 H205 120.0
C201 C206 C205 120.0
C201 C206 H206 120.0
C205 C206 H206 120.0
C201 C207 H20A 109.5
C201 C207 H20B 109.5
C201 C207 H20C 109.5
H20A C207 H20B 109.5
H20A C207 H20C 109.5
H20B C207 H20C 109.5

loop_
_geom_bond_atom_site_label_1
_geom_bond_atom_site_label_2
_geom_bond_distance
Ta1 P1 2.5551(15)
Ta1 O11 2.112(4)
Ta1 O31 2.168(4)
Ta1 O41 2.254(4)
Ta1 N1 1.946(5)
Ta1 N2 2.009(5)
Ta1 C7 2.183(6)
Ta2 P2 2.5586(15)
Ta2 O21 2.116(4)
Ta2 O32 2.209(4)
Ta2 O42 2.188(4)
Ta2 N3 1.940(5)
Ta2 N4 1.959(5)
Ta2 C43 2.172(6)
S1 O11 1.503(4)
S1 O12 1.415(5)
S1 O13 1.419(5)
S1 C73 1.831(7)
S2 O21 1.496(4)
S2 O22 1.420(5)
S2 O23 1.421(5)
S2 C74 1.821(7)
S3 O31 1.459(4)
S3 O32 1.451(4)
S3 O33 1.418(4)
S3 C75 1.835(7)
S4 O41 1.445(4)
S4 O42 1.459(4)
S4 O43 1.444(5)
S4 C76 1.827(7)
P1 C1 1.809(6)
P1 C16 1.817(6)
P1 C31 1.818(6)
P2 C37 1.825(6)
P2 C52 1.823(6)
P2 C67 1.813(6)
F11 C73 1.323(8)
F12 C73 1.328(8)
F13 C73 1.310(8)
F21 C74 1.302(9)
F22 C74 1.324(9)
F23 C74 1.340(8)
F31 C75 1.317(8)
F32 C75 1.321(8)
F33 C75 1.320(7)
F41 C76 1.326(8)
F42 C76 1.321(8)
F43 C76 1.309(8)
N1 C7 1.415(7)
N1 C8 1.412(7)
N2 C22 1.477(7)
N2 C23 1.430(7)
N3 C43 1.428(8)
N3 C44 1.413(8)
N4 C58 1.489(8)
N4 C59 1.455(8)
C1 C2 1.397(8)
C1 C6 1.400(9)
C2 C3 1.384(8)
C2 C7 1.499(8)
C3 H3 0.9500
C3 C4 1.392(9)
C4 H4 0.9500
C4 C5 1.380(9)
C5 H5 0.9500
C5 C6 1.397(9)
C6 H6 0.9500
C7 H7 1.0000
C8 C9 1.396(9)
C8 C13 1.392(9)
C9 H9 0.9500
C9 C10 1.388(9)
C10 C11 1.397(10)
C10 C14 1.529(10)
C11 H11 0.9500
C11 C12 1.379(10)
C12 C13 1.386(9)
C12 C15 1.517(10)
C13 H13 0.9500
C14 H14A 0.9800
C14 H14B 0.9800
C14 H14C 0.9800
C15 H15A 0.9800
C15 H15B 0.9800
C15 H15C 0.9800
C16 C17 1.394(9)
C16 C21 1.390(9)
C17 C18 1.410(8)
C17 C22 1.528(9)
C18 H18 0.9500
C18 C19 1.385(10)
C19 H19 0.9500
C19 C20 1.388(11)
C20 H20 0.9500
C20 C21 1.395(9)
C21 H21 0.9500
C22 H22A 0.9900
C22 H22B 0.9900
C23 C24 1.407(8)
C23 C28 1.393(8)
C24 H24 0.9500
C24 C25 1.393(8)
C25 C26 1.381(9)
C25 C29 1.518(8)
C26 H26 0.9500
C26 C27 1.389(9)
C27 C28 1.394(8)
C27 C30 1.495(9)
C28 H28 0.9500
C29 H29A 0.9800
C29 H29B 0.9800
C29 H29C 0.9800
C30 H30A 0.9800
C30 H30B 0.9800
C30 H30C 0.9800
C31 C32 1.396(9)
C31 C36 1.397(8)
C32 H32 0.9500
C32 C33 1.386(9)
C33 H33 0.9500
C33 C34 1.384(9)
C34 H34 0.9500
C34 C35 1.370(9)
C35 H35 0.9500
C35 C36 1.374(8)
C36 H36 0.9500
C37 C38 1.401(9)
C37 C42 1.391(9)
C38 C39 1.398(9)
C38 C43 1.491(9)
C39 H39 0.9500
C39 C40 1.381(10)
C40 H40 0.9500
C40 C41 1.382(11)
C41 H41 0.9500
C41 C42 1.398(10)
C42 H42 0.9500
C43 H43 1.0000
C44 C45 1.393(9)
C44 C49 1.389(10)
C45 H45 0.9500
C45 C46 1.385(9)
C46 C47 1.386(11)
C46 C50 1.510(10)
C47 H47 0.9500
C47 C48 1.393(12)
C48 C49 1.389(10)
C48 C51 1.516(12)
C49 H49 0.9500
C50 H50A 0.9800
C50 H50B 0.9800
C50 H50C 0.9800
C51 H51A 0.9800
C51 H51B 0.9800
C51 H51C 0.9800
C52 C53 1.409(9)
C52 C57 1.382(9)
C53 C54 1.392(9)
C53 C58 1.524(9)
C54 H54 0.9500
C54 C55 1.375(10)
C55 H55 0.9500
C55 C56 1.390(11)
C56 H56 0.9500
C56 C57 1.392(10)
C57 H57 0.9500
C58 H58A 0.9900
C58 H58B 0.9900
C59 C60 1.390(9)
C59 C64 1.399(9)
C60 H60 0.9500
C60 C61 1.399(9)
C61 C62 1.382(11)
C61 C65 1.516(10)
C62 H62 0.9500
C62 C63 1.395(10)
C63 C64 1.402(9)
C63 C66 1.503(10)
C64 H64 0.9500
C65 H65A 0.9800
C65 H65B 0.9800
C65 H65C 0.9800
C66 H66A 0.9800
C66 H66B 0.9800
C66 H66C 0.9800
C67 C68 1.385(9)
C67 C72 1.398(9)
C68 H68 0.9500
C68 C69 1.390(10)
C69 H69 0.9500
C69 C70 1.379(11)
C70 H70 0.9500
C70 C71 1.383(11)
C71 H71 0.9500
C71 C72 1.388(10)
C72 H72 0.9500
C91 C92 1.4009
C91 C96 1.4012
C91 C97 1.5398
C92 H92 0.9500
C92 C93 1.4013
C93 H93 0.9500
C93 C94 1.4008
C94 H94 0.9500
C94 C95 1.4015
C95 H95 0.9500
C95 C96 1.4017
C96 H96 0.9500
C97 H97A 0.9800
C97 H97B 0.9800
C97 H97C 0.9800
C81 C82 1.4018
C81 C86 1.4010
C81 C87 1.5395
C82 H82 0.9500
C82 C83 1.4012
C83 H83 0.9500
C83 C84 1.4011
C84 H84 0.9500
C84 C85 1.4005
C85 H85 0.9500
C85 C86 1.4013
C86 H86 0.9500
C87 H87A 0.9800
C87 H87B 0.9800
C87 H87C 0.9800
C101 C102 1.4016
C101 C106 1.4002
C101 C107 1.5401
C102 H102 0.9500
C102 C103 1.4012
C103 H103 0.9500
C103 C104 1.4012
C104 H104 0.9500
C104 C105 1.4009
C105 H105 0.9500
C105 C106 1.4014
C106 H106 0.9500
C107 H10A 0.9800
C107 H10B 0.9800
C107 H10C 0.9800
C201 C202 1.4015
C201 C206 1.4010
C201 C207 1.5402
C202 H202 0.9500
C202 C203 1.4012
C203 H203 0.9500
C203 C204 1.4014
C204 H204 0.9500
C204 C205 1.4008
C205 H205 0.9500
C205 C206 1.4010
C206 H206 0.9500
C207 H20A 0.9800
C207 H20B 0.9800
C207 H20C 0.9800

loop_
_geom_torsion_atom_site_label_1
_geom_torsion_atom_site_label_2
_geom_torsion_atom_site_label_3
_geom_torsion_atom_site_label_4
_geom_torsion
Ta1 P1 C1 C2 -25.2(5)
Ta1 P1 C1 C6 152.3(5)
Ta1 P1 C16 C17 -31.7(5)
Ta1 P1 C16 C21 153.5(4)
Ta1 P1 C31 C32 108.3(5)
Ta1 P1 C31 C36 -68.2(6)
Ta1 N1 C7 C2 -106.9(5)
Ta1 N1 C8 C9 47.4(11)
Ta1 N1 C8 C13 -131.0(7)
Ta1 N2 C22 C17 -83.4(5)
Ta1 N2 C23 C24 151.0(5)
Ta1 N2 C23 C28 -31.9(7)
Ta2 P2 C37 C38 20.4(5)
Ta2 P2 C37 C42 -152.8(6)
Ta2 P2 C52 C53 15.6(6)
Ta2 P2 C52 C57 -167.5(4)
Ta2 P2 C67 C68 71.6(5)
Ta2 P2 C67 C72 -104.0(5)
Ta2 N3 C43 C38 107.4(6)
Ta2 N3 C44 C45 -40.5(12)
Ta2 N3 C44 C49 138.9(8)
Ta2 N4 C58 C53 -77.3(6)
Ta2 N4 C59 C60 -84.0(7)
Ta2 N4 C59 C64 97.2(7)
P1 C1 C2 C3 176.3(5)
P1 C1 C2 C7 -6.1(7)
P1 C1 C6 C5 -176.2(5)
P1 C16 C17 C18 -173.3(4)
P1 C16 C17 C22 5.7(8)
P1 C16 C21 C20 174.2(5)
P1 C31 C32 C33 -176.7(5)
P1 C31 C36 C35 177.0(5)
P2 C37 C38 C39 -173.5(5)
P2 C37 C38 C43 7.9(7)
P2 C37 C42 C41 173.2(6)
P2 C52 C53 C54 174.8(5)
P2 C52 C53 C58 -9.1(9)
P2 C52 C57 C56 -176.1(6)
P2 C67 C68 C69 -174.5(5)
P2 C67 C72 C71 175.3(5)
O11 S1 C73 F11 -60.6(6)
O11 S1 C73 F12 -179.0(5)
O11 S1 C73 F13 60.3(5)
O12 S1 O11 Ta1 45.7(5)
O12 S1 C73 F11 56.6(6)
O12 S1 C73 F12 -61.8(5)
O12 S1 C73 F13 177.5(5)
O13 S1 O11 Ta1 -92.2(4)
O13 S1 C73 F11 -176.8(5)
O13 S1 C73 F12 64.8(5)
O13 S1 C73 F13 -56.0(6)
O21 S2 C74 F21 -57.6(6)
O21 S2 C74 F22 64.3(6)
O21 S2 C74 F23 -177.2(5)
O22 S2 O21 Ta2 125.3(4)
O22 S2 C74 F21 58.7(6)
O22 S2 C74 F22 -179.4(5)
O22 S2 C74 F23 -60.9(6)
O23 S2 O21 Ta2 -12.6(6)
O23 S2 C74 F21 -173.7(5)
O23 S2 C74 F22 -51.8(6)
O23 S2 C74 F23 66.8(6)
O31 S3 O32 Ta2 159.3(14)
O31 S3 C75 F31 -59.9(5)
O31 S3 C75 F32 -179.3(4)
O31 S3 C75 F33 60.8(5)
O32 S3 O31 Ta1 17.1(6)
O32 S3 C75 F31 55.8(5)
O32 S3 C75 F32 -63.6(5)
O32 S3 C75 F33 176.5(4)
O33 S3 O31 Ta1 -116.5(5)
O33 S3 O32 Ta2 -67.6(15)
O33 S3 C75 F31 179.3(4)
O33 S3 C75 F32 59.9(5)
O33 S3 C75 F33 -60.0(5)
O41 S4 O42 Ta2 38.2(6)
O41 S4 C76 F41 179.8(5)
O41 S4 C76 F42 59.3(5)
O41 S4 C76 F43 -62.2(6)
O42 S4 O41 Ta1 -113.0(12)
O42 S4 C76 F41 62.4(5)
O42 S4 C76 F42 -58.2(5)
O42 S4 C76 F43 -179.6(5)
O43 S4 O41 Ta1 22.0(13)
O43 S4 O42 Ta2 -96.8(5)
O43 S4 C76 F41 -58.1(5)
O43 S4 C76 F42 -178.6(5)
O43 S4 C76 F43 59.9(6)
N1 C8 C9 C10 -177.4(6)
N1 C8 C13 C12 176.0(6)
N2 C23 C24 C25 178.9(6)
N2 C23 C28 C27 179.9(5)
N3 C44 C45 C46 -179.8(6)
N3 C44 C49 C48 -179.2(7)
N4 C59 C60 C61 179.9(6)
N4 C59 C64 C63 -178.7(6)
C1 P1 C16 C17 -143.1(5)
C1 P1 C16 C21 42.1(5)
C1 P1 C31 C32 -133.9(5)
C1 P1 C31 C36 49.5(6)
C1 C2 C3 C4 0.4(9)
C1 C2 C7 Ta1 45.8(7)
C1 C2 C7 N1 117.7(6)
C2 C1 C6 C5 1.1(9)
C2 C3 C4 C5 0.9(10)
C3 C2 C7 Ta1 -136.8(5)
C3 C2 C7 N1 -64.9(8)
C3 C4 C5 C6 -1.3(10)
C4 C5 C6 C1 0.2(10)
C6 C1 C2 C3 -1.4(9)
C6 C1 C2 C7 176.2(6)
C7 N1 C8 C9 -167.0(6)
C7 N1 C8 C13 14.6(9)
C7 C2 C3 C4 -177.0(6)
C8 N1 C7 Ta1 -163.1(6)
C8 N1 C7 C2 90.0(7)
C8 C9 C10 C11 0.1(10)
C8 C9 C10 C14 -179.4(6)
C9 C8 C13 C12 -2.4(10)
C9 C10 C11 C12 0.2(11)
C10 C11 C12 C13 -1.6(11)
C10 C11 C12 C15 177.8(7)
C11 C12 C13 C8 2.7(11)
C13 C8 C9 C10 1.1(9)
C14 C10 C11 C12 179.6(7)
C15 C12 C13 C8 -176.7(7)
C16 P1 C1 C2 92.0(5)
C16 P1 C1 C6 -90.5(6)
C16 P1 C31 C32 -19.3(6)
C16 P1 C31 C36 164.2(5)
C16 C17 C18 C19 -0.6(9)
C16 C17 C22 N2 55.0(7)
C17 C16 C21 C20 -0.6(9)
C17 C18 C19 C20 -1.0(10)
C18 C17 C22 N2 -125.9(6)
C18 C19 C20 C21 1.8(10)
C19 C20 C21 C16 -1.0(9)
C21 C16 C17 C18 1.4(8)
C21 C16 C17 C22 -179.6(5)
C22 N2 C23 C24 -14.8(8)
C22 N2 C23 C28 162.3(5)
C22 C17 C18 C19 -179.7(6)
C23 N2 C22 C17 83.1(6)
C23 C24 C25 C26 0.3(9)
C23 C24 C25 C29 179.6(6)
C24 C23 C28 C27 -2.9(9)
C24 C25 C26 C27 -1.4(10)
C25 C26 C27 C28 0.3(9)
C25 C26 C27 C30 -176.0(6)
C26 C27 C28 C23 1.9(9)
C28 C23 C24 C25 1.8(9)
C29 C25 C26 C27 179.3(6)
C30 C27 C28 C23 178.3(6)
C31 P1 C1 C2 -156.2(4)
C31 P1 C1 C6 21.3(7)
C31 P1 C16 C17 103.3(5)
C31 P1 C16 C21 -71.5(5)
C31 C32 C33 C34 0.3(11)
C32 C31 C36 C35 0.4(9)
C32 C33 C34 C35 -0.6(11)
C33 C34 C35 C36 0.9(10)
C34 C35 C36 C31 -0.7(10)
C36 C31 C32 C33 -0.1(10)
C37 P2 C52 C53 -93.4(5)
C37 P2 C52 C57 83.5(5)
C37 P2 C67 C68 -173.4(5)
C37 P2 C67 C72 11.0(6)
C37 C38 C39 C40 -0.8(10)
C37 C38 C43 Ta2 -42.5(7)
C37 C38 C43 N3 -114.9(7)
C38 C37 C42 C41 0.6(11)
C38 C39 C40 C41 1.4(12)
C39 C38 C43 Ta2 139.0(6)
C39 C38 C43 N3 66.6(9)
C39 C40 C41 C42 -0.9(13)
C40 C41 C42 C37 -0.1(12)
C42 C37 C38 C39 -0.2(10)
C42 C37 C38 C43 -178.8(6)
C43 N3 C44 C45 173.8(6)
C43 N3 C44 C49 -6.8(10)
C43 C38 C39 C40 177.6(7)
C44 N3 C43 Ta2 163.2(7)
C44 N3 C43 C38 -89.4(8)
C44 C45 C46 C47 -0.8(11)
C44 C45 C46 C50 -179.5(7)
C45 C44 C49 C48 0.2(12)
C45 C46 C47 C48 -0.2(13)
C46 C47 C48 C49 1.1(14)
C46 C47 C48 C51 -178.2(9)
C47 C48 C49 C44 -1.1(13)
C49 C44 C45 C46 0.7(11)
C50 C46 C47 C48 178.5(8)
C51 C48 C49 C44 178.2(9)
C52 P2 C37 C38 139.3(5)
C52 P2 C37 C42 -33.9(7)
C52 P2 C67 C68 -62.5(6)
C52 P2 C67 C72 122.0(5)
C52 C53 C54 C55 1.4(10)
C52 C53 C58 N4 30.3(9)
C53 C52 C57 C56 0.8(10)
C53 C54 C55 C56 0.5(12)
C54 C53 C58 N4 -153.5(6)
C54 C55 C56 C57 -1.8(12)
C55 C56 C57 C52 1.1(11)
C57 C52 C53 C54 -2.0(9)
C57 C52 C53 C58 174.1(6)
C58 N4 C59 C60 91.1(7)
C58 N4 C59 C64 -87.8(7)
C58 C53 C54 C55 -175.1(7)
C59 N4 C58 C53 107.8(6)
C59 C60 C61 C62 -0.3(10)
C59 C60 C61 C65 177.7(6)
C60 C59 C64 C63 2.4(10)
C60 C61 C62 C63 0.6(11)
C61 C62 C63 C64 0.6(11)
C61 C62 C63 C66 179.5(7)
C62 C63 C64 C59 -2.1(10)
C64 C59 C60 C61 -1.2(10)
C65 C61 C62 C63 -177.4(7)
C66 C63 C64 C59 179.0(7)
C67 P2 C37 C38 -108.1(5)
C67 P2 C37 C42 78.7(6)
C67 P2 C52 C53 153.6(5)
C67 P2 C52 C57 -29.6(6)
C67 C68 C69 C70 -0.6(10)
C68 C67 C72 C71 -0.3(10)
C68 C69 C70 C71 -0.9(10)
C69 C70 C71 C72 1.7(11)
C70 C71 C72 C67 -1.2(11)
C72 C67 C68 C69 1.1(10)
C73 S1 O11 Ta1 157.4(4)
C74 S2 O21 Ta2 -124.2(5)
C75 S3 O31 Ta1 128.2(6)
C75 S3 O32 Ta2 50.2(15)
C76 S4 O41 Ta1 138.0(12)
C76 S4 O42 Ta2 149.1(5)
C91 C92 C93 C94 0.0
C92 C91 C96 C95 -0.1
C92 C93 C94 C95 0.0
C93 C94 C95 C96 0.0
C94 C95 C96 C91 0.0
C96 C91 C92 C93 0.0
C97 C91 C92 C93 180.0
C97 C91 C96 C95 180.0
C81 C82 C83 C84 0.0
C82 C81 C86 C85 0.0
C82 C83 C84 C85 0.0
C83 C84 C85 C86 0.0
C84 C85 C86 C81 0.0
C86 C81 C82 C83 0.0
C87 C81 C82 C83 180.0
C87 C81 C86 C85 -180.0
C101 C102 C103 C104 0.0
C102 C101 C106 C105 -0.1
C102 C103 C104 C105 0.0
C103 C104 C105 C106 0.0
C104 C105 C106 C101 0.1
C106 C101 C102 C103 0.1
C107 C101 C102 C103 180.0
C107 C101 C106 C105 -180.0
C201 C202 C203 C204 0.0
C202 C201 C206 C205 0.0
C202 C203 C204 C205 0.0
C203 C204 C205 C206 0.0
C204 C205 C206 C201 0.0
C206 C201 C202 C203 0.0
C207 C201 C202 C203 180.0
C207 C201 C206 C205 -180.0

loop_
_platon_squeeze_void_nr
_platon_squeeze_void_average_x
_platon_squeeze_void_average_y
_platon_squeeze_void_average_z
_platon_squeeze_void_volume
_platon_squeeze_void_count_electrons
_platon_squeeze_void_content
1 0.194 0.042 0.771 7 0 ' '
2 0.500 0.500 0.500 265 77 toluene
3 0.805 0.958 0.229 7 0 ' '
